data_4021956
loop_
_publ_author_name
'Franck Caussanel'
'Keyan Wang'
'Sreekanth A. Ramachandran'
'Pierre Deslongchamps'

_publ_section_title
;
 Synthetic Approach Toward the Total Synthesis of Kempane Diterpenes
 via Transannular Diels-Alder Strategy
;
_journal_name_full 'Journal of Organic Chemistry'
_journal_page_first 7370
_journal_page_last 7377
_journal_paper_doi 10.1021/jo061230k
_journal_volume 71
_journal_year 2006
_chemical_formula_sum 'C20 H32 O3'
_chemical_formula_weight 320.46
_space_group_IT_number 2
_symmetry_cell_setting triclinic
_symmetry_Int_Tables_number 2
_symmetry_space_group_name_Hall '-P 1'
_symmetry_space_group_name_H-M 'P -1'
_atom_sites_solution_hydrogens difmap
_atom_sites_solution_primary direct
_atom_sites_solution_secondary difmap
_audit_creation_method SHELXL-97
_cell_angle_alpha 99.427(5)
_cell_angle_beta 96.076(4)
_cell_angle_gamma 107.618(4)
_cell_formula_units_Z 2
_cell_length_a 6.6318(16)
_cell_length_b 10.293(3)
_cell_length_c 13.750(3)
_cell_measurement_reflns_used 2865
_cell_measurement_temperature 173(2)
_cell_measurement_theta_max 27.98
_cell_measurement_theta_min 2.34
_cell_volume 870.3(4)
_computing_cell_refinement 'Bruker SMART'
_computing_data_collection 'Bruker SMART'
_computing_data_reduction 'Bruker SAINT'
_computing_molecular_graphics 'Bruker SHELXTL'
_computing_publication_material 'Bruker SHELXTL'
_computing_structure_refinement 'SHELXL-97 (Sheldrick, 1997)'
_computing_structure_solution 'SHELXS-97 (Sheldrick, 1990)'
_diffrn_ambient_temperature 173(2)
_diffrn_measured_fraction_theta_full 0.915
_diffrn_measured_fraction_theta_max 0.915
_diffrn_measurement_device_type 'CCD area detector'
_diffrn_measurement_method 'phi and omega scans'
_diffrn_radiation_monochromator graphite
_diffrn_radiation_probe x-ray
_diffrn_radiation_type MoK\a
_diffrn_radiation_wavelength 0.71073
_diffrn_reflns_av_R_equivalents 0.0000
_diffrn_reflns_av_sigmaI/netI 0.0378
_diffrn_reflns_limit_h_max 8
_diffrn_reflns_limit_h_min -8
_diffrn_reflns_limit_k_max 12
_diffrn_reflns_limit_k_min -12
_diffrn_reflns_limit_l_max 17
_diffrn_reflns_limit_l_min -17
_diffrn_reflns_number 5904
_diffrn_reflns_theta_full 27.48
_diffrn_reflns_theta_max 27.48
_diffrn_reflns_theta_min 1.52
_diffrn_source 'fine-focus sealed tube'
_diffrn_source_type 'Bruker AXS SMART1000/P4'
_diffrn_standards_decay_% 0
_diffrn_standards_interval_count 0
_diffrn_standards_interval_time 0
_diffrn_standards_number 0
_exptl_absorpt_coefficient_mu 0.080
_exptl_absorpt_correction_type multi-scan
_exptl_absorpt_process_details 'SADABS (Sheldrick, 1997a)'
_exptl_crystal_colour Colourless
_exptl_crystal_density_diffrn 1.223
_exptl_crystal_density_method 'not measured'
_exptl_crystal_description Plate
_exptl_crystal_F_000 352
_exptl_crystal_size_max 0.45
_exptl_crystal_size_mid 0.40
_exptl_crystal_size_min 0.10
_refine_diff_density_max 0.461
_refine_diff_density_min -0.349
_refine_diff_density_rms 0.085
_refine_ls_extinction_method none
_refine_ls_goodness_of_fit_ref 0.993
_refine_ls_hydrogen_treatment refall
_refine_ls_matrix_type full
_refine_ls_number_parameters 343
_refine_ls_number_reflns 5904
_refine_ls_number_restraints 0
_refine_ls_restrained_S_all 0.993
_refine_ls_R_factor_all 0.0775
_refine_ls_R_factor_gt 0.0693
_refine_ls_shift/su_max 0.000
_refine_ls_shift/su_mean 0.000
_refine_ls_structure_factor_coef Fsqd
_refine_ls_weighting_details 'calc w=1/[\s^2^(Fo^2^)+(0.1339P)^2^] where P=(Fo^2^+2Fc^2^)/3'
_refine_ls_weighting_scheme calc
_refine_ls_wR_factor_gt 0.1707
_refine_ls_wR_factor_ref 0.1743
_reflns_number_gt 4829
_reflns_number_total 5904
_reflns_threshold_expression >2\s(I)
_cod_data_source_file jo061230ksi20060615_114651.cif
_cod_database_code 4021956

loop_
_symmetry_equiv_pos_as_xyz
'x, y, z'
'-x, -y, -z'

loop_
_atom_site_label
_atom_site_type_symbol
_atom_site_fract_x
_atom_site_fract_y
_atom_site_fract_z
_atom_site_U_iso_or_equiv
_atom_site_adp_type
_atom_site_occupancy
_atom_site_symmetry_multiplicity
_atom_site_calc_flag
O1 O 1.4067(3) 1.0866(2) 0.90095(14) 0.0373(5) Uani 1 1 d
O2 O 1.2451(2) 1.03045(16) 0.74550(12) 0.0236(4) Uani 1 1 d
C1 C 1.2445(4) 1.0701(2) 0.84409(17) 0.0235(5) Uani 1 1 d
C2 C 1.0409(4) 1.0851(2) 0.87425(16) 0.0226(5) Uani 1 1 d
C3 C 0.8727(4) 0.9382(2) 0.86014(15) 0.0194(5) Uani 1 1 d
C4 C 0.7438(3) 0.9065(2) 0.75289(15) 0.0168(4) Uani 1 1 d
C5 C 0.7061(3) 0.7590(2) 0.68906(15) 0.0162(4) Uani 1 1 d
C6 C 0.6308(3) 0.6429(2) 0.75071(16) 0.0177(4) Uani 1 1 d
C7 C 0.6067(4) 0.4971(2) 0.68914(18) 0.0236(5) Uani 1 1 d
C8 C 0.8130(4) 0.4960(2) 0.64862(19) 0.0268(5) Uani 1 1 d
C9 C 0.8950(4) 0.6105(2) 0.59246(18) 0.0236(5) Uani 1 1 d
C10 C 0.9199(3) 0.7530(2) 0.65606(15) 0.0174(4) Uani 1 1 d
C11 C 1.0167(4) 0.8703(2) 0.60297(17) 0.0214(5) Uani 1 1 d
C12 C 1.0620(4) 1.0134(2) 0.66830(16) 0.0203(4) Uani 1 1 d
C13 C 0.8636(3) 1.0323(2) 0.70772(15) 0.0183(4) Uani 1 1 d
C14 C 0.9387(4) 1.1517(2) 0.80025(17) 0.0224(5) Uani 1 1 d
C15 C 0.7265(4) 1.0687(3) 0.62587(18) 0.0261(5) Uani 1 1 d
C16 C 0.5288(4) 0.7317(3) 0.59810(18) 0.0243(5) Uani 1 1 d
C17 C 0.5438(5) 0.3817(3) 0.7489(2) 0.0372(6) Uani 1 1 d
C18 C 0.4254(4) 0.6440(2) 0.79392(17) 0.0220(5) Uani 1 1 d
C19 C 0.4309(4) 0.6255(3) 0.90255(18) 0.0280(5) Uani 1 1 d
C20 C 0.2356(4) 0.6386(3) 0.9451(2) 0.0347(6) Uani 1 1 d
O3 O 0.2075(3) 0.7703(2) 0.94569(15) 0.0421(5) Uani 1 1 d
H8B H 0.787(5) 0.395(3) 0.607(2) 0.046(9) Uiso 1 1 d
H7 H 0.489(5) 0.473(3) 0.634(2) 0.031(7) Uiso 1 1 d
H19B H 0.447(4) 0.535(3) 0.9069(18) 0.023(6) Uiso 1 1 d
H10 H 1.014(4) 0.765(2) 0.7187(18) 0.014(6) Uiso 1 1 d
H18A H 0.393(4) 0.738(2) 0.7957(17) 0.017(6) Uiso 1 1 d
H12 H 1.112(4) 1.088(3) 0.632(2) 0.028(7) Uiso 1 1 d
H6 H 0.752(4) 0.660(3) 0.808(2) 0.026(6) Uiso 1 1 d
H2 H 1.068(4) 1.129(3) 0.944(2) 0.024(6) Uiso 1 1 d
H14A H 1.055(4) 1.240(3) 0.7832(19) 0.025(6) Uiso 1 1 d
H4 H 0.606(4) 0.921(2) 0.7591(15) 0.007(5) Uiso 1 1 d
H3A H 0.941(4) 0.877(3) 0.8686(19) 0.021(6) Uiso 1 1 d
H11A H 1.144(4) 0.859(2) 0.5834(17) 0.012(5) Uiso 1 1 d
H14B H 0.809(4) 1.167(3) 0.8235(18) 0.019(6) Uiso 1 1 d
H8A H 0.920(5) 0.506(3) 0.711(2) 0.033(7) Uiso 1 1 d
H3B H 0.780(5) 0.946(3) 0.901(2) 0.029(7) Uiso 1 1 d
H19A H 0.564(5) 0.693(3) 0.940(2) 0.040(8) Uiso 1 1 d
H11B H 0.917(4) 0.864(3) 0.542(2) 0.023(6) Uiso 1 1 d
H15A H 0.800(4) 1.164(3) 0.6187(19) 0.026(7) Uiso 1 1 d
H9A H 1.036(5) 0.607(3) 0.577(2) 0.036(8) Uiso 1 1 d
H15B H 0.691(5) 1.003(3) 0.556(2) 0.033(7) Uiso 1 1 d
H16A H 0.394(5) 0.749(3) 0.622(2) 0.041(8) Uiso 1 1 d
H17A H 0.408(5) 0.364(3) 0.766(2) 0.026(7) Uiso 1 1 d
H17B H 0.532(5) 0.282(4) 0.710(3) 0.059(10) Uiso 1 1 d
H18B H 0.310(5) 0.568(3) 0.753(2) 0.033(7) Uiso 1 1 d
H15C H 0.589(4) 1.070(3) 0.6462(19) 0.023(6) Uiso 1 1 d
H9B H 0.797(4) 0.598(3) 0.525(2) 0.023(6) Uiso 1 1 d
H16C H 0.479(5) 0.638(3) 0.565(2) 0.037(8) Uiso 1 1 d
H17C H 0.655(5) 0.399(3) 0.812(3) 0.046(9) Uiso 1 1 d
H16B H 0.560(6) 0.802(4) 0.553(3) 0.063(10) Uiso 1 1 d
H20B H 0.099(5) 0.560(3) 0.908(2) 0.046(9) Uiso 1 1 d
H20A H 0.253(5) 0.620(3) 1.009(3) 0.050(9) Uiso 1 1 d
H3 H 0.330(7) 0.832(4) 0.980(3) 0.071(12) Uiso 1 1 d

loop_
_atom_site_aniso_label
_atom_site_aniso_U_11
_atom_site_aniso_U_22
_atom_site_aniso_U_33
_atom_site_aniso_U_23
_atom_site_aniso_U_13
_atom_site_aniso_U_12
O1 0.0269(9) 0.0454(11) 0.0317(10) -0.0021(8) -0.0066(8) 0.0093(8)
O2 0.0204(8) 0.0277(8) 0.0218(8) 0.0030(6) 0.0036(6) 0.0075(6)
C1 0.0256(12) 0.0182(10) 0.0220(11) 0.0010(8) -0.0003(9) 0.0034(9)
C2 0.0283(12) 0.0221(11) 0.0154(10) 0.0006(8) 0.0026(9) 0.0075(9)
C3 0.0244(11) 0.0221(11) 0.0126(10) 0.0041(8) 0.0043(9) 0.0080(9)
C4 0.0187(10) 0.0183(10) 0.0162(10) 0.0058(7) 0.0041(8) 0.0086(8)
C5 0.0158(9) 0.0172(10) 0.0154(10) 0.0027(7) 0.0007(8) 0.0059(8)
C6 0.0183(10) 0.0143(9) 0.0197(10) 0.0043(8) 0.0014(8) 0.0044(8)
C7 0.0227(11) 0.0180(11) 0.0281(12) 0.0009(9) 0.0015(10) 0.0069(9)
C8 0.0267(12) 0.0183(11) 0.0332(13) -0.0005(9) 0.0010(10) 0.0086(9)
C9 0.0206(11) 0.0230(11) 0.0257(12) -0.0015(9) 0.0026(9) 0.0087(9)
C10 0.0168(10) 0.0187(10) 0.0162(11) 0.0001(7) 0.0004(8) 0.0075(8)
C11 0.0201(11) 0.0272(12) 0.0182(11) 0.0038(8) 0.0047(9) 0.0097(9)
C12 0.0215(10) 0.0197(11) 0.0208(11) 0.0079(8) 0.0050(9) 0.0059(9)
C13 0.0229(10) 0.0174(10) 0.0180(10) 0.0065(8) 0.0059(8) 0.0092(9)
C14 0.0270(12) 0.0164(10) 0.0248(11) 0.0032(8) 0.0076(10) 0.0081(9)
C15 0.0326(14) 0.0288(13) 0.0248(12) 0.0151(10) 0.0066(10) 0.0158(11)
C16 0.0193(11) 0.0291(13) 0.0219(12) 0.0029(9) -0.0050(9) 0.0081(10)
C17 0.0390(16) 0.0210(12) 0.0539(18) 0.0104(11) 0.0180(14) 0.0081(11)
C18 0.0169(10) 0.0236(11) 0.0249(11) 0.0067(9) 0.0036(9) 0.0050(9)
C19 0.0293(12) 0.0309(13) 0.0266(12) 0.0101(9) 0.0048(10) 0.0118(11)
C20 0.0327(14) 0.0427(15) 0.0273(14) 0.0093(11) 0.0089(11) 0.0080(12)
O3 0.0383(11) 0.0537(13) 0.0372(11) 0.0001(9) 0.0033(9) 0.0251(10)

loop_
_atom_type_symbol
_atom_type_description
_atom_type_scat_dispersion_real
_atom_type_scat_dispersion_imag
_atom_type_scat_source
C C 0.0033 0.0016 'International Tables Vol C Tables 4.2.6.8 and 6.1.1.4'
H H 0.0000 0.0000 'International Tables Vol C Tables 4.2.6.8 and 6.1.1.4'
O O 0.0106 0.0060 'International Tables Vol C Tables 4.2.6.8 and 6.1.1.4'

loop_
_geom_angle_atom_site_label_1
_geom_angle_atom_site_label_2
_geom_angle_atom_site_label_3
_geom_angle
C1 O2 C12 122.60(18)
O1 C1 O2 117.2(2)
O1 C1 C2 125.4(2)
O2 C1 C2 117.35(19)
C1 C2 C14 109.81(19)
C1 C2 C3 108.98(19)
C14 C2 C3 102.84(18)
C1 C2 H2 109.4(15)
C14 C2 H2 117.6(15)
C3 C2 H2 107.8(15)
C2 C3 C4 105.97(17)
C2 C3 H3A 108.8(17)
C4 C3 H3A 112.7(16)
C2 C3 H3B 106.5(17)
C4 C3 H3B 105.5(18)
H3A C3 H3B 117(2)
C3 C4 C5 115.80(18)
C3 C4 C13 103.72(16)
C5 C4 C13 116.04(17)
C3 C4 H4 107.6(12)
C5 C4 H4 109.8(12)
C13 C4 H4 102.7(12)
C16 C5 C10 111.66(18)
C16 C5 C4 108.48(17)
C10 C5 C4 108.92(17)
C16 C5 C6 108.51(17)
C10 C5 C6 107.91(17)
C4 C5 C6 111.39(17)
C18 C6 C7 111.67(18)
C18 C6 C5 113.06(17)
C7 C6 C5 111.32(18)
C18 C6 H6 108.8(15)
C7 C6 H6 104.1(14)
C5 C6 H6 107.3(15)
C8 C7 C17 109.3(2)
C8 C7 C6 111.34(18)
C17 C7 C6 112.8(2)
C8 C7 H7 109.7(17)
C17 C7 H7 105.2(17)
C6 C7 H7 108.4(15)
C9 C8 C7 113.57(19)
C9 C8 H8B 114.3(17)
C7 C8 H8B 107.8(17)
C9 C8 H8A 111.4(16)
C7 C8 H8A 104.3(16)
H8B C8 H8A 105(2)
C8 C9 C10 110.83(19)
C8 C9 H9A 106.9(18)
C10 C9 H9A 110.2(18)
C8 C9 H9B 113.5(14)
C10 C9 H9B 108.3(14)
H9A C9 H9B 107(2)
C11 C10 C9 111.34(18)
C11 C10 C5 111.97(18)
C9 C10 C5 111.90(18)
C11 C10 H10 109.4(14)
C9 C10 H10 108.0(14)
C5 C10 H10 103.9(14)
C12 C11 C10 112.34(18)
C12 C11 H11A 111.0(14)
C10 C11 H11A 107.6(14)
C12 C11 H11B 107.1(15)
C10 C11 H11B 110.5(15)
H11A C11 H11B 108(2)
O2 C12 C11 105.22(17)
O2 C12 C13 115.29(17)
C11 C12 C13 112.70(19)
O2 C12 H12 105.5(16)
C11 C12 H12 112.4(16)
C13 C12 H12 105.7(16)
C12 C13 C14 108.17(18)
C12 C13 C15 108.89(18)
C14 C13 C15 110.15(18)
C12 C13 C4 111.84(17)
C14 C13 C4 101.71(17)
C15 C13 C4 115.69(19)
C2 C14 C13 100.70(17)
C2 C14 H14A 111.8(13)
C13 C14 H14A 109.3(14)
C2 C14 H14B 109.0(14)
C13 C14 H14B 107.9(14)
H14A C14 H14B 117(2)
C13 C15 H15A 108.7(15)
C13 C15 H15B 116.0(16)
H15A C15 H15B 108(2)
C13 C15 H15C 110.6(15)
H15A C15 H15C 105(2)
H15B C15 H15C 107(2)
C5 C16 H16A 110.3(17)
C5 C16 H16C 111.7(18)
H16A C16 H16C 104(3)
C5 C16 H16B 115(2)
H16A C16 H16B 99(3)
H16C C16 H16B 115(3)
C7 C17 H17A 114.8(17)
C7 C17 H17B 114(2)
H17A C17 H17B 101(3)
C7 C17 H17C 112.1(18)
H17A C17 H17C 110(3)
H17B C17 H17C 104(3)
C19 C18 C6 114.59(19)
C19 C18 H18A 103.6(13)
C6 C18 H18A 113.4(13)
C19 C18 H18B 107.7(18)
C6 C18 H18B 106.9(17)
H18A C18 H18B 111(2)
C20 C19 C18 113.2(2)
C20 C19 H19B 110.2(16)
C18 C19 H19B 109.4(15)
C20 C19 H19A 112.9(18)
C18 C19 H19A 106.3(19)
H19B C19 H19A 104(2)
O3 C20 C19 113.3(2)
O3 C20 H20B 109.9(18)
C19 C20 H20B 111.4(18)
O3 C20 H20A 113(2)
C19 C20 H20A 105(2)
H20B C20 H20A 104(3)
C20 O3 H3 105(3)

loop_
_geom_bond_atom_site_label_1
_geom_bond_atom_site_label_2
_geom_bond_distance
O1 C1 1.211(3)
O2 C1 1.351(3)
O2 C12 1.473(3)
C1 C2 1.497(3)
C2 C14 1.526(3)
C2 C3 1.551(3)
C2 H2 0.97(3)
C3 C4 1.555(3)
C3 H3A 0.90(3)
C3 H3B 0.89(3)
C4 C5 1.557(3)
C4 C13 1.562(3)
C4 H4 0.98(2)
C5 C16 1.549(3)
C5 C10 1.550(3)
C5 C6 1.567(3)
C6 C18 1.545(3)
C6 C7 1.551(3)
C6 H6 1.02(3)
C7 C8 1.533(3)
C7 C17 1.533(4)
C7 H7 0.97(3)
C8 C9 1.510(4)
C8 H8B 1.05(3)
C8 H8A 1.02(3)
C9 C10 1.532(3)
C9 H9A 0.99(3)
C9 H9B 1.04(3)
C10 C11 1.524(3)
C10 H10 0.97(2)
C11 C12 1.520(3)
C11 H11A 0.95(2)
C11 H11B 1.00(3)
C12 C13 1.528(3)
C12 H12 0.98(3)
C13 C14 1.536(3)
C13 C15 1.536(3)
C14 H14A 1.08(3)
C14 H14B 0.99(3)
C15 H15A 0.98(3)
C15 H15B 1.04(3)
C15 H15C 0.98(3)
C16 H16A 1.04(3)
C16 H16C 0.94(3)
C16 H16B 1.02(4)
C17 H17A 0.93(3)
C17 H17B 1.06(4)
C17 H17C 1.03(3)
C18 C19 1.534(3)
C18 H18A 1.05(2)
C18 H18B 0.96(3)
C19 C20 1.509(4)
C19 H19B 0.98(3)
C19 H19A 0.97(3)
C20 O3 1.423(4)
C20 H20B 1.03(3)
C20 H20A 0.93(4)
O3 H3 0.89(4)
